data_8105876
loop_
_publ_author_name
'Liu, Zhang-Qin'
'You, Peng-Sheng'
'Tang, Min'
'Zhang, Liang-Dong'
'Liu, Sheng-Shu'

_publ_section_title
;
 The crystal structure of dimethyl
 ((3,5-di-tert-butyl-4-hydroxyphenyl)(phenyl)methyl)phosphonate, C23H33O4P
;
_journal_issue 5
_journal_name_full 'Zeitschrift f\"ur Kristallographie - New Crystal Structures'
_journal_page_first 865
_journal_page_last 867
_journal_paper_doi 10.1515/ncrs-2019-0051
_journal_volume 234
_journal_year 2019
_chemical_formula_moiety 'C23 H33 O4 P'
_chemical_formula_sum 'C23 H33 O4 P'
_chemical_formula_weight 404.46
_space_group_crystal_system monoclinic
_space_group_IT_number 14
_space_group_name_Hall '-P 2ybc'
_space_group_name_H-M_alt 'P 1 21/c 1'
_atom_sites_solution_hydrogens geom
_atom_sites_solution_primary direct
_cell_angle_alpha 90
_cell_angle_beta 98.201(4)
_cell_angle_gamma 90
_cell_formula_units_Z 4
_cell_length_a 10.4629(3)
_cell_length_b 11.4909(5)
_cell_length_c 19.3341(9)
_cell_measurement_reflns_used 6237
_cell_measurement_temperature 298.4(3)
_cell_measurement_theta_max 27.9960
_cell_measurement_theta_min 4.0490
_cell_volume 2300.73(16)
_computing_cell_refinement 'CrysAlisPro 1.171.39.38a (Rigaku OD, 2017)[1]'
_computing_data_collection 'CrysAlisPro 1.171.39.38a (Rigaku OD, 2017)[1]'
_computing_data_reduction 'CrysAlisPro 1.171.39.38a (Rigaku OD, 2017)[1]'
_computing_molecular_graphics 'Olex2 (Dolomanov et al., 2009)[2]'
_computing_publication_material 'Olex2 (Dolomanov et al., 2009)[2]'
_computing_structure_refinement 'ShelXL (Sheldrick, 2015)[4]'
_computing_structure_solution 'ShelXT (Sheldrick, 2015)[3]'
_diffrn_ambient_environment air
_diffrn_ambient_temperature 298.4(3)
_diffrn_detector 'CCD plate'
_diffrn_detector_area_resol_mean 8.0243
_diffrn_detector_type EosS2
_diffrn_measured_fraction_theta_full 0.997
_diffrn_measured_fraction_theta_max 0.982
_diffrn_measurement_details
;
List of Runs (angles in degrees, time in seconds):

  # Type    Start    End  Width  t~exp~   \w     \q     \k     \f   Frames
--------------------------------------------------------------------------
  1  \w     35.00  89.00   1.00   16.74    --   16.35 178.00 -60.00   54
  2  \w      0.00  84.00   1.00   16.74    --   16.35  57.00 -90.00   84
  3  \w    -51.00  43.00   1.00   16.74    --   16.35 -77.00 -30.00   94
  4  \w    -51.00  33.00   1.00   16.74    --   16.35 -57.00  90.00   84
  5  \w      0.00  25.00   1.00   16.74    --   16.35  57.00-180.00   25
  6  \w    -10.00  84.00   1.00   16.74    --   16.35  77.00  60.00   94
;
_diffrn_measurement_device 'four-circle diffractometer'
_diffrn_measurement_device_type 'SuperNova, Dual, Cu at home/near, EosS2'
_diffrn_measurement_method '\w scans'
_diffrn_orient_matrix_type 'CrysAlisPro convention (1999,Acta A55,543-557)'
_diffrn_orient_matrix_UB_11 0.0553860000
_diffrn_orient_matrix_UB_12 -0.0334672000
_diffrn_orient_matrix_UB_13 0.0125523000
_diffrn_orient_matrix_UB_21 -0.0402610000
_diffrn_orient_matrix_UB_22 -0.0452368000
_diffrn_orient_matrix_UB_23 0.0094391000
_diffrn_orient_matrix_UB_31 -0.0013288000
_diffrn_orient_matrix_UB_32 -0.0252644000
_diffrn_orient_matrix_UB_33 -0.0336014000
_diffrn_radiation_monochromator mirror
_diffrn_radiation_probe x-ray
_diffrn_radiation_type MoK\a
_diffrn_radiation_wavelength 0.71073
_diffrn_reflns_av_R_equivalents 0.0345
_diffrn_reflns_av_unetI/netI 0.0370
_diffrn_reflns_Laue_measured_fraction_full 0.997
_diffrn_reflns_Laue_measured_fraction_max 0.982
_diffrn_reflns_limit_h_max 13
_diffrn_reflns_limit_h_min -13
_diffrn_reflns_limit_k_max 14
_diffrn_reflns_limit_k_min -14
_diffrn_reflns_limit_l_max 25
_diffrn_reflns_limit_l_min -24
_diffrn_reflns_number 20317
_diffrn_reflns_point_group_measured_fraction_full 0.997
_diffrn_reflns_point_group_measured_fraction_max 0.982
_diffrn_reflns_theta_full 25.242
_diffrn_reflns_theta_max 27.499
_diffrn_reflns_theta_min 3.546
_diffrn_source 'micro-focus sealed X-ray tube'
_diffrn_source_type 'SuperNova (Mo) X-ray Source'
_exptl_absorpt_coefficient_mu 0.143
_exptl_absorpt_correction_T_max 1.00000
_exptl_absorpt_correction_T_min 0.80280
_exptl_absorpt_correction_type multi-scan
_exptl_absorpt_process_details
;
CrysAlisPro 1.171.39.38a (Rigaku Oxford Diffraction, 2017)
Empirical absorption correction using spherical harmonics,
 implemented in SCALE3 ABSPACK scaling algorithm.
;
_exptl_crystal_colour 'clear light colourless'
_exptl_crystal_colour_lustre clear
_exptl_crystal_colour_modifier light
_exptl_crystal_colour_primary colourless
_exptl_crystal_density_diffrn 1.168
_exptl_crystal_description plate
_exptl_crystal_F_000 872
_exptl_crystal_size_max 0.2
_exptl_crystal_size_mid 0.2
_exptl_crystal_size_min 0.05
_refine_diff_density_max 0.288
_refine_diff_density_min -0.339
_refine_diff_density_rms 0.045
_refine_ls_extinction_coef .
_refine_ls_extinction_method none
_refine_ls_goodness_of_fit_ref 1.021
_refine_ls_hydrogen_treatment constr
_refine_ls_matrix_type full
_refine_ls_number_parameters 262
_refine_ls_number_reflns 5187
_refine_ls_number_restraints 0
_refine_ls_restrained_S_all 1.021
_refine_ls_R_factor_all 0.0748
_refine_ls_R_factor_gt 0.0550
_refine_ls_shift/su_max 0.000
_refine_ls_shift/su_mean 0.000
_refine_ls_structure_factor_coef Fsqd
_refine_ls_weighting_details
;
 w=1/[\s^2^(Fo^2^)+(0.0200P)^2^+2.0000P]
 where P=(Fo^2^+2Fc^2^)/3
;
_refine_ls_weighting_scheme calc
_refine_ls_wR_factor_gt 0.1030
_refine_ls_wR_factor_ref 0.1109
_reflns_Friedel_coverage 0.000
_reflns_Friedel_fraction_full .
_reflns_Friedel_fraction_max .
_reflns_number_gt 3987
_reflns_number_total 5187
_reflns_threshold_expression 'I > 2\s(I)'
_cod_data_source_file suppl_ncrs-2019-0051_suppl.cif
_cod_data_source_block gxy0717
_cod_database_code 8105876
_chemical_oxdiff_formula 'C1 H1 O1 N1'
_shelx_space_group_comment
;
The symmetry employed for this shelxl refinement is uniquely defined
by the following loop, which should always be used as a source of
symmetry information in preference to the above space-group names.
They are only intended as comments.
;
_reflns_odcompleteness_completeness 99.70
_reflns_odcompleteness_iscentric 1
_reflns_odcompleteness_theta 26.32
_olex2_refinement_description
;
1. Fixed Uiso
 At 1.2 times of:
  All C(H) groups
 At 1.5 times of:
  All C(H,H,H) groups, All O(H) groups
2.a Ternary CH refined with riding coordinates:
 C3(H3)
2.b Aromatic/amide H refined with riding coordinates:
 C5(H5), C6(H6), C7(H7), C8(H8), C9(H9), C11(H11), C23(H23)
2.c Idealised Me refined as rotating group:
 C1(H1A,H1B,H1C), C2(H2A,H2B,H2C), C14(H14A,H14B,H14C), C15(H15A,H15B,H15C),
 C16(H16A,H16B,H16C), C20(H20A,H20B,H20C), C21(H21A,H21B,H21C), C22(H22A,H22B,
 H22C)
2.d Idealised tetrahedral OH refined as rotating group:
 O4(H4)
;
_olex2_date_sample_data_collection 2018-07-17
_olex2_submission_special_instructions 'No special instructions were received'
_oxdiff_exptl_absorpt_empirical_details
;
Empirical correction (ABSPACK) includes:
- Absorption correction using spherical harmonics
- Frame scaling
;
_oxdiff_exptl_absorpt_empirical_full_max 1.361
_oxdiff_exptl_absorpt_empirical_full_min 0.770

loop_
_space_group_symop_operation_xyz
'x, y, z'
'-x, y+1/2, -z+1/2'
'-x, -y, -z'
'x, -y-1/2, z-1/2'

loop_
_atom_site_label
_atom_site_type_symbol
_atom_site_fract_x
_atom_site_fract_y
_atom_site_fract_z
_atom_site_U_iso_or_equiv
_atom_site_adp_type
_atom_site_occupancy
_atom_site_site_symmetry_order
_atom_site_calc_flag
_atom_site_refinement_flags_posn
_atom_site_refinement_flags_adp
_atom_site_refinement_flags_occupancy
_atom_site_disorder_assembly
_atom_site_disorder_group
P1 P 0.32594(5) 0.30152(5) 0.21898(3) 0.03518(14) Uani 1 1 d . . . . .
O1 O 0.18530(13) 0.28946(14) 0.21144(8) 0.0479(4) Uani 1 1 d . . . . .
O2 O 0.37597(14) 0.42625(14) 0.24274(9) 0.0513(4) Uani 1 1 d . . . . .
O3 O 0.40435(15) 0.22056(15) 0.27532(8) 0.0519(4) Uani 1 1 d . . . . .
O4 O 0.93552(12) 0.23334(15) 0.14154(8) 0.0451(4) Uani 1 1 d . . . . .
H4 H 0.9774 0.2705 0.1732 0.068 Uiso 1 1 calc GR . . . .
C1 C 0.2988(3) 0.5297(2) 0.22976(16) 0.0672(8) Uani 1 1 d . . . . .
H1A H 0.2541 0.5280 0.1828 0.101 Uiso 1 1 calc GR . . . .
H1B H 0.3537 0.5970 0.2358 0.101 Uiso 1 1 calc GR . . . .
H1C H 0.2372 0.5332 0.2620 0.101 Uiso 1 1 calc GR . . . .
C2 C 0.3773(4) 0.2197(4) 0.34635(15) 0.0958(12) Uani 1 1 d . . . . .
H2A H 0.2880 0.2012 0.3468 0.144 Uiso 1 1 calc GR . . . .
H2B H 0.3957 0.2950 0.3669 0.144 Uiso 1 1 calc GR . . . .
H2C H 0.4304 0.1623 0.3727 0.144 Uiso 1 1 calc GR . . . .
C3 C 0.39252(17) 0.26411(17) 0.14027(10) 0.0305(4) Uani 1 1 d . . . . .
H3 H 0.3619 0.1852 0.1279 0.037 Uiso 1 1 calc R . . . .
C4 C 0.32780(18) 0.34304(18) 0.08152(11) 0.0358(5) Uani 1 1 d . . . . .
C5 C 0.2088(2) 0.3148(3) 0.04501(14) 0.0584(7) Uani 1 1 d . . . . .
H5 H 0.1686 0.2460 0.0552 0.070 Uiso 1 1 calc R . . . .
C6 C 0.1489(3) 0.3874(3) -0.00650(17) 0.0813(10) Uani 1 1 d . . . . .
H6 H 0.0688 0.3670 -0.0307 0.098 Uiso 1 1 calc R . . . .
C7 C 0.2061(3) 0.4889(3) -0.02229(16) 0.0751(9) Uani 1 1 d . . . . .
H7 H 0.1650 0.5379 -0.0568 0.090 Uiso 1 1 calc R . . . .
C8 C 0.3245(3) 0.5177(3) 0.01322(16) 0.0687(8) Uani 1 1 d . . . . .
H8 H 0.3644 0.5866 0.0027 0.082 Uiso 1 1 calc R . . . .
C9 C 0.3852(2) 0.4448(2) 0.06470(14) 0.0526(6) Uani 1 1 d . . . . .
H9 H 0.4660 0.4649 0.0882 0.063 Uiso 1 1 calc R . . . .
C10 C 0.53969(17) 0.25939(17) 0.14481(10) 0.0285(4) Uani 1 1 d . . . . .
C11 C 0.59132(17) 0.19057(17) 0.09672(10) 0.0298(4) Uani 1 1 d . . . . .
H11 H 0.5353 0.1485 0.0643 0.036 Uiso 1 1 calc R . . . .
C12 C 0.72341(17) 0.18197(17) 0.09501(10) 0.0280(4) Uani 1 1 d . . . . .
C13 C 0.77718(18) 0.1045(2) 0.04080(10) 0.0366(5) Uani 1 1 d . . . . .
C14 C 0.6691(2) 0.0424(2) -0.00725(13) 0.0568(7) Uani 1 1 d . . . . .
H14A H 0.6210 -0.0059 0.0203 0.085 Uiso 1 1 calc GR . . . .
H14B H 0.7061 -0.0049 -0.0402 0.085 Uiso 1 1 calc GR . . . .
H14C H 0.6126 0.0991 -0.0319 0.085 Uiso 1 1 calc GR . . . .
C15 C 0.8523(2) 0.1777(3) -0.00610(13) 0.0587(7) Uani 1 1 d . . . . .
H15A H 0.7964 0.2360 -0.0296 0.088 Uiso 1 1 calc GR . . . .
H15B H 0.8836 0.1283 -0.0400 0.088 Uiso 1 1 calc GR . . . .
H15C H 0.9240 0.2147 0.0220 0.088 Uiso 1 1 calc GR . . . .
C16 C 0.8637(2) 0.0086(2) 0.07769(14) 0.0605(7) Uani 1 1 d . . . . .
H16A H 0.9378 0.0434 0.1050 0.091 Uiso 1 1 calc GR . . . .
H16B H 0.8915 -0.0423 0.0434 0.091 Uiso 1 1 calc GR . . . .
H16C H 0.8160 -0.0351 0.1077 0.091 Uiso 1 1 calc GR . . . .
C17 C 0.80619(16) 0.24589(17) 0.14518(10) 0.0285(4) Uani 1 1 d . . . . .
C18 C 0.75806(17) 0.31597(16) 0.19541(10) 0.0271(4) Uani 1 1 d . . . . .
C19 C 0.84663(18) 0.38253(17) 0.25277(10) 0.0316(4) Uani 1 1 d . . . . .
C20 C 0.7678(2) 0.4511(2) 0.30057(12) 0.0479(6) Uani 1 1 d . . . . .
H20A H 0.7120 0.5051 0.2730 0.072 Uiso 1 1 calc GR . . . .
H20B H 0.8255 0.4928 0.3349 0.072 Uiso 1 1 calc GR . . . .
H20C H 0.7168 0.3980 0.3235 0.072 Uiso 1 1 calc GR . . . .
C21 C 0.9307(2) 0.2955(2) 0.29965(11) 0.0405(5) Uani 1 1 d . . . . .
H21A H 0.8761 0.2420 0.3199 0.061 Uiso 1 1 calc GR . . . .
H21B H 0.9838 0.3370 0.3361 0.061 Uiso 1 1 calc GR . . . .
H21C H 0.9845 0.2533 0.2721 0.061 Uiso 1 1 calc GR . . . .
C22 C 0.9297(2) 0.4726(2) 0.22069(12) 0.0441(5) Uani 1 1 d . . . . .
H22A H 0.9836 0.4335 0.1918 0.066 Uiso 1 1 calc GR . . . .
H22B H 0.9829 0.5135 0.2574 0.066 Uiso 1 1 calc GR . . . .
H22C H 0.8746 0.5268 0.1929 0.066 Uiso 1 1 calc GR . . . .
C23 C 0.62414(17) 0.32108(17) 0.19280(10) 0.0296(4) Uani 1 1 d . . . . .
H23 H 0.5902 0.3682 0.2248 0.035 Uiso 1 1 calc R . . . .

loop_
_atom_site_aniso_label
_atom_site_aniso_U_11
_atom_site_aniso_U_22
_atom_site_aniso_U_33
_atom_site_aniso_U_23
_atom_site_aniso_U_13
_atom_site_aniso_U_12
P1 0.0228(2) 0.0400(3) 0.0437(3) -0.0059(2) 0.0080(2) -0.0007(2)
O1 0.0251(7) 0.0611(11) 0.0598(10) -0.0107(8) 0.0140(7) -0.0040(7)
O2 0.0322(8) 0.0472(9) 0.0746(12) -0.0231(8) 0.0079(8) -0.0010(7)
O3 0.0442(9) 0.0655(11) 0.0464(9) 0.0075(8) 0.0084(7) 0.0065(8)
O4 0.0174(6) 0.0703(11) 0.0477(9) -0.0255(8) 0.0045(6) -0.0021(7)
C1 0.0615(17) 0.0433(15) 0.099(2) -0.0193(15) 0.0200(16) 0.0064(13)
C2 0.108(3) 0.130(3) 0.0515(18) 0.0175(19) 0.0174(18) 0.017(2)
C3 0.0190(9) 0.0306(10) 0.0417(11) -0.0062(9) 0.0039(8) -0.0010(7)
C4 0.0237(9) 0.0397(12) 0.0433(12) -0.0020(9) 0.0028(9) 0.0012(8)
C5 0.0396(13) 0.0678(18) 0.0628(17) 0.0108(14) -0.0099(12) -0.0092(12)
C6 0.0516(17) 0.106(3) 0.078(2) 0.024(2) -0.0214(15) -0.0047(17)
C7 0.0635(19) 0.096(2) 0.0629(19) 0.0307(17) 0.0005(15) 0.0182(17)
C8 0.0616(18) 0.0640(18) 0.082(2) 0.0286(16) 0.0172(16) 0.0029(14)
C9 0.0353(12) 0.0525(15) 0.0688(17) 0.0133(13) 0.0036(11) -0.0007(11)
C10 0.0193(9) 0.0309(10) 0.0349(10) -0.0010(8) 0.0030(8) 0.0022(7)
C11 0.0218(9) 0.0341(10) 0.0324(10) -0.0049(8) 0.0000(8) -0.0011(8)
C12 0.0224(9) 0.0334(10) 0.0282(10) -0.0038(8) 0.0035(7) 0.0017(8)
C13 0.0242(10) 0.0519(13) 0.0333(11) -0.0143(10) 0.0025(8) 0.0030(9)
C14 0.0367(12) 0.0774(18) 0.0565(15) -0.0370(14) 0.0071(11) -0.0018(12)
C15 0.0474(14) 0.087(2) 0.0450(14) -0.0153(14) 0.0198(11) -0.0075(14)
C16 0.0533(15) 0.0583(16) 0.0686(18) -0.0191(14) 0.0037(13) 0.0209(13)
C17 0.0171(8) 0.0370(11) 0.0311(10) -0.0011(8) 0.0027(7) 0.0012(8)
C18 0.0221(9) 0.0290(10) 0.0301(10) -0.0021(8) 0.0025(7) -0.0017(7)
C19 0.0252(9) 0.0359(11) 0.0329(11) -0.0066(8) 0.0016(8) -0.0025(8)
C20 0.0389(12) 0.0568(15) 0.0470(14) -0.0236(11) 0.0027(10) -0.0014(11)
C21 0.0359(11) 0.0486(13) 0.0344(11) -0.0041(10) -0.0042(9) -0.0020(10)
C22 0.0366(12) 0.0418(13) 0.0524(14) -0.0039(11) 0.0014(10) -0.0091(10)
C23 0.0232(9) 0.0316(10) 0.0345(11) -0.0050(8) 0.0063(8) 0.0019(8)

loop_
_atom_type_symbol
_atom_type_description
_atom_type_scat_dispersion_real
_atom_type_scat_dispersion_imag
_atom_type_scat_source
C C 0.0033 0.0016 'International Tables Vol C Tables 4.2.6.8 and 6.1.1.4'
H H 0.0000 0.0000 'International Tables Vol C Tables 4.2.6.8 and 6.1.1.4'
O O 0.0106 0.0060 'International Tables Vol C Tables 4.2.6.8 and 6.1.1.4'
P P 0.1023 0.0942 'International Tables Vol C Tables 4.2.6.8 and 6.1.1.4'

loop_
_geom_angle_atom_site_label_1
_geom_angle_atom_site_label_2
_geom_angle_atom_site_label_3
_geom_angle
_geom_angle_site_symmetry_1
_geom_angle_site_symmetry_3
O1 P1 O2 113.79(9) . .
O1 P1 O3 115.52(10) . .
O1 P1 C3 113.26(9) . .
O2 P1 C3 108.04(9) . .
O3 P1 O2 102.59(9) . .
O3 P1 C3 102.49(9) . .
C1 O2 P1 123.19(15) . .
C2 O3 P1 120.71(18) . .
C4 C3 P1 107.43(13) . .
C10 C3 P1 117.65(13) . .
C10 C3 C4 113.44(16) . .
C5 C4 C3 120.7(2) . .
C9 C4 C3 121.10(18) . .
C9 C4 C5 118.2(2) . .
C4 C5 C6 120.7(3) . .
C7 C6 C5 120.7(3) . .
C6 C7 C8 119.2(3) . .
C7 C8 C9 120.2(3) . .
C4 C9 C8 120.9(2) . .
C11 C10 C3 117.80(16) . .
C23 C10 C3 124.18(17) . .
C23 C10 C11 118.00(16) . .
C10 C11 C12 122.66(17) . .
C11 C12 C13 121.18(16) . .
C11 C12 C17 117.47(17) . .
C17 C12 C13 121.35(16) . .
C14 C13 C12 111.81(16) . .
C14 C13 C15 107.05(19) . .
C14 C13 C16 106.4(2) . .
C15 C13 C12 110.67(18) . .
C15 C13 C16 110.49(19) . .
C16 C13 C12 110.29(17) . .
O4 C17 C12 115.02(16) . .
O4 C17 C18 123.19(16) . .
C18 C17 C12 121.78(16) . .
C17 C18 C19 122.80(16) . .
C23 C18 C17 117.05(16) . .
C23 C18 C19 120.12(16) . .
C20 C19 C18 111.51(16) . .
C21 C19 C18 109.61(16) . .
C21 C19 C20 106.79(17) . .
C22 C19 C18 111.08(16) . .
C22 C19 C20 106.26(17) . .
C22 C19 C21 111.48(16) . .
C10 C23 C18 123.01(17) . .

loop_
_geom_bond_atom_site_label_1
_geom_bond_atom_site_label_2
_geom_bond_distance
_geom_bond_site_symmetry_2
P1 O1 1.4644(14) .
P1 O2 1.5719(16) .
P1 O3 1.5716(17) .
P1 C3 1.813(2) .
O2 C1 1.439(3) .
O3 C2 1.441(3) .
O4 C17 1.373(2) .
C3 C4 1.534(3) .
C3 C10 1.531(2) .
C4 C5 1.379(3) .
C4 C9 1.375(3) .
C5 C6 1.379(4) .
C6 C7 1.365(4) .
C7 C8 1.369(4) .
C8 C9 1.384(3) .
C10 C11 1.387(3) .
C10 C23 1.382(3) .
C11 C12 1.391(2) .
C12 C13 1.541(3) .
C12 C17 1.411(3) .
C13 C14 1.533(3) .
C13 C15 1.534(3) .
C13 C16 1.536(3) .
C17 C18 1.409(3) .
C18 C19 1.543(3) .
C18 C23 1.396(2) .
C19 C20 1.540(3) .
C19 C21 1.538(3) .
C19 C22 1.538(3) .
